data_9002160
loop_
_publ_author_name
'Gualtieri, A.'
'Venturelli, P.'

_publ_section_title
;
 In situ study of the goethite-hematite phase transformation by real time
 synchrotron powder diffraction
 Sample at T = 313 C
;
_journal_name_full 'American Mineralogist'
_journal_page_first 895
_journal_page_last 904
_journal_volume 84
_journal_year 1999
_chemical_formula_sum 'Fe1.76 H0.06 O3'
_chemical_name_mineral Hematite-proto
_space_group_crystal_system trigonal
_space_group_IT_number 167
_space_group_name_Hall '-R 3 2"c'
_space_group_name_H-M_alt 'R -3 c :H'
_symmetry_space_group_name_H-M 'R -3 c'
_cell_angle_alpha 90
_cell_angle_beta 90
_cell_angle_gamma 120
_cell_formula_units_Z 6
_cell_length_a 5.0145
_cell_length_b 5.0145
_cell_length_c 13.692
_cell_volume 298.162
_database_code_amcsd 0002228
_diffrn_ambient_temperature 586.15
_exptl_crystal_density_diffrn 4.890
_cod_original_sg_symbol_H-M 'R -3 c'
_cod_original_formula_sum 'Fe1.76 H.06 O3'
_cod_database_code 9002160

loop_
_space_group_symop_id
_space_group_symop_operation_xyz
1 x,y,z
2 2/3+x,1/3+y,1/3+z
3 1/3+x,2/3+y,2/3+z
4 x,x-y,1/2+z
5 2/3+x,1/3+x-y,5/6+z
6 1/3+x,2/3+x-y,1/6+z
7 y,x,1/2-z
8 2/3+y,1/3+x,5/6-z
9 1/3+y,2/3+x,1/6-z
10 -x+y,y,1/2+z
11 2/3-x+y,1/3+y,5/6+z
12 1/3-x+y,2/3+y,1/6+z
13 -x,-x+y,1/2-z
14 2/3-x,1/3-x+y,5/6-z
15 1/3-x,2/3-x+y,1/6-z
16 -y,-x,1/2+z
17 2/3-y,1/3-x,5/6+z
18 1/3-y,2/3-x,1/6+z
19 x-y,-y,1/2-z
20 2/3+x-y,1/3-y,5/6-z
21 1/3+x-y,2/3-y,1/6-z
22 y,-x+y,-z
23 2/3+y,1/3-x+y,1/3-z
24 1/3+y,2/3-x+y,2/3-z
25 -x+y,-x,z
26 2/3-x+y,1/3-x,1/3+z
27 1/3-x+y,2/3-x,2/3+z
28 -x,-y,-z
29 2/3-x,1/3-y,1/3-z
30 1/3-x,2/3-y,2/3-z
31 -y,x-y,z
32 2/3-y,1/3+x-y,1/3+z
33 1/3-y,2/3+x-y,2/3+z
34 x-y,x,-z
35 2/3+x-y,1/3+x,1/3-z
36 1/3+x-y,2/3+x,2/3-z

loop_
_atom_site_label
_atom_site_fract_x
_atom_site_fract_y
_atom_site_fract_z
_atom_site_occupancy
_atom_site_U_iso_or_equiv
Fe 0.00000 0.00000 0.35310 0.88000 0.05300
H -0.20000 0.32200 -0.13600 0.01000 0.06000
O 0.31600 0.00000 0.25000 1.00000 0.05400

loop_
_cod_related_entry_id
_cod_related_entry_database
_cod_related_entry_code
1 AMCSD 0002228
